data_4118508
loop_
_publ_author_name
'Manuel Hern\'andez-Rodr\'iguez'
'Jose L. Jord\'a'
'Fernando Rey'
'Avelino Corma'

_publ_contact_author_address
;
        Prof. Avelino Corma
        Instituto de Tecnologia Quimica CSIC-UPV
        Universidad Politecnica de Valencia
        Avenida de los naranjos s/n
        46022 Valencia
        Spain
;
_publ_contact_author_email acorma@itq.upv.es
_publ_contact_author_fax '34 96 387 7809'
_publ_contact_author_name 'Avelino Corma'
_publ_contact_author_phone '34 96 387 7800'
_publ_section_title
;
 Synthesis and Structure Determination of a New Microporous Zeolite with
 Large Cavities Connected by Small Pores
;
_journal_name_full 'Journal of the American Chemical Society'
_journal_page_first 13232
_journal_page_last 13235
_journal_paper_doi 10.1021/ja306013k
_journal_volume 134
_journal_year 2012
_chemical_formula_sum 'Ge0.1755 O2 Si0.8245'
_chemical_formula_weight 67.90
_chemical_name_common 'Zeolite ITQ-49'
_chemical_name_systematic ' ?'
_space_group_IT_number 71
_symmetry_cell_setting orthorhombic
_symmetry_space_group_name_Hall '-I 2 2'
_symmetry_space_group_name_H-M 'I m m m'
_cell_angle_alpha 90.00000
_cell_angle_beta 90.00000
_cell_angle_gamma 90.00000
_cell_formula_units_Z 92
_cell_length_a 19.6005(8)
_cell_length_b 18.3272(7)
_cell_length_c 16.5333(6)
_cell_measurement_temperature 303
_cell_volume 5939.1(4)
_computing_cell_refinement FullProf
_computing_data_collection 'X-Pert software'
_computing_data_reduction 'FullProf '
_computing_molecular_graphics Diamond
_computing_publication_material 'Fullprof and Diamond'
_computing_structure_refinement 'FullProf '
_computing_structure_solution FOCUS
_diffrn_ambient_temperature 303
_diffrn_detector_type X-Celerator
_diffrn_measurement_device_type 'X-Pert diffractometer'
_diffrn_measurement_method Bragg-Brentano
_diffrn_radiation_monochromator none
_diffrn_radiation_type 'Cu K\a'
_diffrn_radiation_wavelength 1.5418
_diffrn_source 'fine-focus sealed tube'
_diffrn_source_target Cu
_exptl_crystal_colour white
_exptl_crystal_description powder
_pd_meas_2theta_range_inc 0.017000
_pd_meas_2theta_range_max 74.98600
_pd_meas_2theta_range_min 3.00800
_pd_meas_number_of_points 4235
_pd_meas_scan_method cont
_pd_proc_2theta_range_inc 0.017000
_pd_proc_2theta_range_max 75.0202
_pd_proc_2theta_range_min 3.0422
_pd_proc_ls_background_function 'Visually estimated'
_pd_proc_ls_pref_orient_corr ' ?'
_pd_proc_ls_profile_function Pseudo-Voigh
_pd_proc_ls_prof_R_factor 2.9011
_pd_proc_ls_prof_wR_expected 1.6058
_pd_proc_ls_prof_wR_factor 3.7955
_pd_proc_wavelength 1.541800
_refine_ls_number_parameters 79
_refine_ls_number_reflns 1970
_refine_ls_number_restraints 29
_refine_ls_R_I_factor 5.7374
_cod_data_source_file ja306013k_si_002.cif
_cod_data_source_block ITQ49
_cod_database_code 4118508
_pd_proc_ls_prof_cr_factor 10.7235
_pd_proc_ls_prof_cwr_factor 9.7569
_pd_proc_ls_prof_cwr_expected 4.1278
_pd_proc_ls_prof_chi2 5.5870
_pd_proc_ls_prof_echi2 5.6982

loop_
_symmetry_equiv_pos_as_xyz
x,y,z
x,-y,-z
-x,y,-z
-x,-y,z
-x,-y,-z
-x,y,z
x,-y,z
x,y,-z
x+1/2,y+1/2,z+1/2
x+1/2,-y+1/2,-z+1/2
-x+1/2,y+1/2,-z+1/2
-x+1/2,-y+1/2,z+1/2
-x+1/2,-y+1/2,-z+1/2
-x+1/2,y+1/2,z+1/2
x+1/2,-y+1/2,z+1/2
x+1/2,y+1/2,-z+1/2

loop_
_atom_site_label
_atom_site_type_symbol
_atom_site_fract_x
_atom_site_fract_y
_atom_site_fract_z
_atom_site_U_iso_or_equiv
_atom_site_occupancy
_atom_site_thermal_displace_type
Si1 Si 0.2356(3) 0.1191(3) 0.1778(4) 0.0790(10) 0.784(7) Uiso
Ge1 Ge 0.2356(3) 0.1191(3) 0.1778(4) 0.0790(10) 0.216(7) Uiso
Si2 Si 0.1638(3) 0.3801(4) 0.1796(4) 0.0790(10) 0.771(8) Uiso
Ge2 Ge 0.1638(3) 0.3801(4) 0.1796(4) 0.0790(10) 0.229(8) Uiso
Si3 Si 0.00000 0.1430(4) 0.0911(5) 0.0790(10) 0.891(9) Uiso
Ge3 Ge 0.00000 0.1430(4) 0.0911(5) 0.0790(10) 0.109(9) Uiso
Si4 Si 0.1388(4) 0.2357(4) 0.0960(4) 0.0790(10) 0.916(6) Uiso
Ge4 Ge 0.1388(4) 0.2357(4) 0.0960(4) 0.0790(10) 0.084(6) Uiso
Si5 Si 0.0810(4) 0.50000 0.2578(5) 0.0790(10) 0.838(10) Uiso
Ge5 Ge 0.0810(4) 0.50000 0.2578(5) 0.0790(10) 0.162(10) Uiso
Si6 Si 0.2482(4) 0.00000 0.4064(4) 0.0790(10) 0.665(8) Uiso
Ge6 Ge 0.2482(4) 0.00000 0.4064(4) 0.0790(10) 0.335(8) Uiso
Si7 Si 0.1472(4) 0.00000 0.2633(4) 0.0790(10) 0.781(10) Uiso
Ge7 Ge 0.1472(4) 0.00000 0.2633(4) 0.0790(10) 0.219(10) Uiso
Si8 Si 0.1804(4) 0.50000 0.4069(4) 0.0790(10) 0.903(9) Uiso
Ge8 Ge 0.1804(4) 0.50000 0.4069(4) 0.0790(10) 0.097(9) Uiso
Si9 Si 0.00000 0.00000 0.2059(6) 0.0790(10) 0.927(13) Uiso
Ge9 Ge 0.00000 0.00000 0.2059(6) 0.0790(10) 0.073(13) Uiso
O1 O 0.2847(9) 0.1484(7) 0.2503(10) 0.070(2) 1.00000 Uiso
O2 O 0.1708(7) 0.0718(7) 0.2131(10) 0.070(2) 1.00000 Uiso
O3 O 0.2003(7) 0.1900(7) 0.1359(11) 0.070(2) 1.00000 Uiso
O4 O 0.2664(7) 0.0664(6) 0.1073(8) 0.070(2) 1.00000 Uiso
O5 O 0.0966(6) 0.4322(7) 0.1952(9) 0.070(2) 1.00000 Uiso
O6 O 0.2143(8) 0.4219(6) 0.1160(10) 0.070(2) 1.00000 Uiso
O7 O 0.1257(8) 0.3191(5) 0.1243(10) 0.070(2) 1.00000 Uiso
O8 O 0.00000 0.1103(12) 0.00000 0.070(2) 1.00000 Uiso
O9 O 0.0691(5) 0.1895(8) 0.1075(11) 0.070(2) 1.00000 Uiso
O10 O 0.00000 0.0656(7) 0.1393(10) 0.070(2) 1.00000 Uiso
O11 O 0.1468(13) 0.2264(14) 0.00000 0.070(2) 1.00000 Uiso
O12 O 0.1154(8) 0.50000 0.3471(8) 0.070(2) 1.00000 Uiso
O13 O 0.00000 0.50000 0.267(2) 0.070(2) 1.00000 Uiso
O14 O 0.1759(7) 0.00000 0.3567(7) 0.070(2) 1.00000 Uiso
O15 O 0.2182(11) 0.00000 0.50000 0.070(2) 1.00000 Uiso
O16 O 0.0648(4) 0.00000 0.2647(10) 0.070(2) 1.00000 Uiso
O17 O 0.1604(14) 0.50000 0.50000 0.070(2) 1.00000 Uiso

loop_
_atom_type_symbol
_atom_type_scat_Cromer_Mann_a1
_atom_type_scat_Cromer_Mann_b1
_atom_type_scat_Cromer_Mann_a2
_atom_type_scat_Cromer_Mann_b2
_atom_type_scat_Cromer_Mann_a3
_atom_type_scat_Cromer_Mann_b3
_atom_type_scat_Cromer_Mann_a4
_atom_type_scat_Cromer_Mann_b4
_atom_type_scat_Cromer_Mann_c
_atom_type_scat_dispersion_real
_atom_type_scat_dispersion_imag
_atom_type_scat_source
Ge 16.08160 2.85090 6.37470 0.25160 3.70680 11.44680 3.68300 54.76250 2.13130 -1.08900 0.88600 International_Tables_for_Crystallography_Vol.C(1991)_Tables_6.1.1.4_and_6.1.1.5
O 3.04850 13.27710 2.28680 5.70110 1.54630 0.32390 0.86700 32.90890 0.25080 0.04900 0.03200 International_Tables_for_Crystallography_Vol.C(1991)_Tables_6.1.1.4_and_6.1.1.5
Si 6.29150 2.43860 3.03530 32.33370 1.98910 0.67850 1.54100 81.69370 1.14070 0.25400 0.33000 International_Tables_for_Crystallography_Vol.C(1991)_Tables_6.1.1.4_and_6.1.1.5

loop_
_geom_angle_atom_site_label_1
_geom_angle_atom_site_label_2
_geom_angle_atom_site_label_3
_geom_angle
_geom_angle_site_symmetry_3
Si1 O1 Si2 141.9 13
Si7 O2 Si1 146.0 .
Si4 O3 Si1 155.3 .
Si1 O4 Si8 142.0 11_545
Si5 O5 Si2 133.2 .
Si2 O6 Si6 145.1 11
Si4 O7 Si2 137.6 .
Si3 O8 Si3 136.6 .
Si4 O9 Si3 163.6 .
Si3 O10 Si9 166.8 .
Si4 O11 Si4 163.4 .
Si8 O12 Si5 152.4 .
Si5 O13 Si5 169.1 .
Si7 O14 Si6 140.1 .
Si6 O15 Si6 138.4 .
Si9 O16 Si7 141.8 .
Si8 O17 Si8 151.4 .

loop_
_geom_bond_atom_site_label_1
_geom_bond_atom_site_label_2
_geom_bond_distance
_geom_bond_site_symmetry_2
Si1 O1 1.63 .
Si1 O2 1.64 .
Si1 O3 1.63 .
Si1 O4 1.63 .
Si2 O1 1.62 13
Si2 O5 1.65 .
Si2 O6 1.63 .
Si2 O7 1.63 .
Si3 O8 1.62 .
Si3 O9 1.62 6
Si3 O10 1.63 .
Si4 O3 1.61 .
Si4 O7 1.62 .
Si4 O9 1.62 .
Si4 O11 1.60 .
Si5 O5 1.65 7_565
Si5 O12 1.62 .
Si5 O13 1.60 .
Si6 O6 1.65 11_545
Si6 O6 1.65 13
Si6 O14 1.64 .
Si6 O15 1.66 .
Si7 O2 1.62 7
Si7 O14 1.64 .
Si7 O16 1.62 .
Si8 O4 1.62 11
Si8 O4 1.62 13
Si8 O12 1.61 .
Si8 O17 1.59 .
Si9 O10 1.63 .
Si9 O16 1.60 .
O1 Si2 1.62 13
O2 Si7 1.62 .
O4 Si8 1.62 11_545
O5 Si5 1.65 .
O6 Si6 1.65 11
O8 Si3 1.62 3
O9 Si3 1.62 .
O10 Si9 1.63 .
O11 Si4 1.60 .
O13 Si5 1.60 .
O15 Si6 1.66 .
O16 Si9 1.60 .
O17 Si8 1.59 .
